data_7247781
loop_
_publ_author_name
'Shaw, Ranjay'
'Prakash, Prasoon'
'Althagafi, Ismail'
'Giri, Nand Gopal'
'Pratap, Ramendra'

_publ_section_title
;
 1,3-Dianionic annulation of ketones with ketene dithioacetal: a modified
 route to 3-aryl/cyclopropyl-5-thiomethyl-phenols and
 1-(methylthio)-9,10-dihydrophenanthren-3-ols
;
_journal_issue 48
_journal_name_full 'RSC Advances'
_journal_page_first 34299
_journal_page_last 34307
_journal_paper_doi 10.1039/D3RA05421G
_journal_volume 13
_journal_year 2023
_chemical_formula_moiety 'C21 H20 O3 S'
_chemical_formula_sum 'C21 H20 O3 S'
_chemical_formula_weight 352.45
_chemical_name_common 4,4''-dimethoxy-6'-(methylthio)-[1,1':4',1''-terphenyl]-2'-ol
_chemical_name_systematic 4,4''-dimethoxy-6'-(methylthio)-[1,1':4',1''-terphenyl]-2'-ol
_space_group_crystal_system monoclinic
_space_group_IT_number 15
_space_group_name_Hall '-C 2yc'
_space_group_name_H-M_alt 'C 1 2/c 1'
_symmetry_Int_Tables_number 15
_atom_sites_solution_primary dual
_audit_creation_date 2023-09-26
_audit_creation_method
;
Olex2 1.5-alpha
(compiled 2023.08.24 svn.re1ec1418 for OlexSys, GUI svn.r6817)
;
_audit_update_record
;
2023-09-26 deposited with the CCDC.	2023-10-19 downloaded from the CCDC.
;
_cell_angle_alpha 90
_cell_angle_beta 90.096(6)
_cell_angle_gamma 90
_cell_formula_units_Z 8
_cell_length_a 22.2427(13)
_cell_length_b 5.4882(4)
_cell_length_c 29.653(2)
_cell_measurement_reflns_used 3384
_cell_measurement_temperature 288(3)
_cell_measurement_theta_max 30.5030
_cell_measurement_theta_min 3.2940
_cell_volume 3619.8(4)
_computing_cell_refinement 'CrysAlisPro 1.171.42.69a (Rigaku OD, 2022)'
_computing_data_collection 'CrysAlisPro 1.171.42.69a (Rigaku OD, 2022)'
_computing_data_reduction 'CrysAlisPro 1.171.42.69a (Rigaku OD, 2022)'
_computing_molecular_graphics 'Olex2 1.5-alpha (Dolomanov et al., 2009)'
_computing_publication_material 'Olex2 1.5-alpha (Dolomanov et al., 2009)'
_computing_structure_refinement 'olex2.refine 1.5-alpha (Bourhis et al., 2015)'
_computing_structure_solution 'SHELXT  (Sheldrick, 2015)'
_diffrn_ambient_environment air
_diffrn_ambient_temperature 288(3)
_diffrn_detector 'Hybrid Pixel Array Detector'
_diffrn_detector_area_resol_mean 10.0000
_diffrn_detector_type HyPix
_diffrn_measured_fraction_theta_full 1.9243
_diffrn_measured_fraction_theta_max 0.4663
_diffrn_measurement_details
;
List of Runs (angles in degrees, time in seconds):

  # Type    Start    End  Width  t~exp~   \w     \q     \k     \f   Frames
#--------------------------------------------------------------------------
  1  \w     21.00  70.00   0.50   10.00    --   -4.91  30.00  55.00   98
  2  \w    -17.00  25.00   0.50   10.00    --   -4.91 -99.00-120.00   84
  3  \w    -22.00  11.00   0.50   10.00    --   -4.91 -99.00   0.00   66
  4  \w    -23.00   6.00   0.50   10.00    --    5.23 -99.00 -30.00   58
;
_diffrn_measurement_device 'four-circle diffractometer'
_diffrn_measurement_device_type 'XtaLAB Synergy, Single source at home/near, HyPix'
_diffrn_measurement_method '\w scans'
_diffrn_orient_matrix_type 'CrysAlisPro convention (1999,Acta A55,543-557)'
_diffrn_orient_matrix_UB_11 -0.0198939000
_diffrn_orient_matrix_UB_12 0.0455164000
_diffrn_orient_matrix_UB_13 0.0166462000
_diffrn_orient_matrix_UB_21 -0.0247176000
_diffrn_orient_matrix_UB_22 -0.0208112000
_diffrn_orient_matrix_UB_23 -0.0146345000
_diffrn_orient_matrix_UB_31 -0.0032786000
_diffrn_orient_matrix_UB_32 -0.1191479000
_diffrn_orient_matrix_UB_33 0.0089400000
_diffrn_radiation_monochromator mirror
_diffrn_radiation_probe x-ray
_diffrn_radiation_type 'Mo K\a'
_diffrn_radiation_wavelength 0.71073
_diffrn_reflns_av_R_equivalents 0.0816
_diffrn_reflns_av_unetI/netI 0.0895
_diffrn_reflns_Laue_measured_fraction_full 0.8966
_diffrn_reflns_Laue_measured_fraction_max 0.4436
_diffrn_reflns_limit_h_max 28
_diffrn_reflns_limit_h_min -27
_diffrn_reflns_limit_k_max 7
_diffrn_reflns_limit_k_min -6
_diffrn_reflns_limit_l_max 46
_diffrn_reflns_limit_l_min -42
_diffrn_reflns_number 8803
_diffrn_reflns_point_group_measured_fraction_full 0.8966
_diffrn_reflns_point_group_measured_fraction_max 0.4436
_diffrn_reflns_theta_full 25.2417
_diffrn_reflns_theta_max 36.98
_diffrn_reflns_theta_min 3.30
_diffrn_source 'micro-focus sealed X-ray tube'
_diffrn_source_type 'PhotonJet (Mo) X-ray Source'
_exptl_absorpt_coefficient_mu 0.195
_exptl_absorpt_correction_T_max 1.00000
_exptl_absorpt_correction_T_min 0.88796
_exptl_absorpt_correction_type multi-scan
_exptl_absorpt_process_details
;
CrysAlisPro 1.171.42.69a (Rigaku Oxford Diffraction, 2022)
Empirical absorption correction using spherical harmonics,
implemented in SCALE3 ABSPACK scaling algorithm.
;
_exptl_crystal_colour 'clear yellowish colourless'
_exptl_crystal_colour_lustre clear
_exptl_crystal_colour_modifier yellowish
_exptl_crystal_colour_primary colourless
_exptl_crystal_density_diffrn 1.293
_exptl_crystal_description block
_exptl_crystal_F_000 1489.854
_exptl_crystal_preparation
'The compund was prepared by the reaction of 1-(4-methoxyphenyl)-3,3-bis(methylthio)prop-2-en-1-one and 1-(4-methoxyphenyl)propan-2-one in NaH and DMF.'
_exptl_crystal_recrystallization_method
'A saturated solution of compound was prepared in hot methanol. After that the solution was cooled in 10 degree celcium for 2-3 days Without any disturbance which lead to the formation of crystal.'
_exptl_crystal_size_max 0.1
_exptl_crystal_size_mid 0.1
_exptl_crystal_size_min 0.1
_refine_diff_density_max 0.3940
_refine_diff_density_min -0.5431
_refine_diff_density_rms 0.0971
_refine_ls_d_res_high 0.5907
_refine_ls_d_res_low 6.1732
_refine_ls_goodness_of_fit_ref 0.9715
_refine_ls_hydrogen_treatment constr
_refine_ls_matrix_type full
_refine_ls_number_constraints 34
_refine_ls_number_parameters 230
_refine_ls_number_reflns 4088
_refine_ls_number_restraints 0
_refine_ls_restrained_S_all 0.9715
_refine_ls_R_factor_all 0.1103
_refine_ls_R_factor_gt 0.0509
_refine_ls_shift/su_max 0.0004
_refine_ls_shift/su_mean 0.0001
_refine_ls_structure_factor_coef Fsqd
_refine_ls_weighting_details 'w=1/[\s^2^(Fo^2^)+(0.0543P)^2^+2.0950P] where P=(Fo^2^+2Fc^2^)/3'
_refine_ls_weighting_scheme calc
_refine_ls_wR_factor_gt 0.1128
_refine_ls_wR_factor_ref 0.1462
_reflns_Friedel_coverage 0.0
_reflns_limit_h_max 28
_reflns_limit_h_min -28
_reflns_limit_k_max 7
_reflns_limit_k_min 0
_reflns_limit_l_max 46
_reflns_limit_l_min 0
_reflns_number_gt 2137
_reflns_number_total 4088
_reflns_threshold_expression I>=2u(I)
_cod_data_source_file d3ra05421g2.cif
_cod_data_source_block R-74_auto
_cod_depositor_comments
;

2025-01-30
Z value and formula fixed to values more according to usual
chemical conventions.                 miguel
;
_cod_original_formula_sum 'C2.471 H2.353 O0.353 S0.118'
_cod_original_formula_weight 41.466
_cod_original_formula_moiety '0.118(C21 H20 O3 S)'
_cod_original_formula_units_Z 68
_cod_database_code 7247781
_chemical_oxdiff_formula 'C21 H20 O3 S1'
_chemical_oxdiff_usercomment 21-09-2023
_diffrn_oxdiff_digest_frames
;
013f816df40bf75b992a8f6c9e3b86bf7a000256deb
;
_olex2_refinement_description
;
1. Fixed Uiso
 At 1.2 times of:
  All C(H) groups
 At 1.5 times of:
  All C(H,H,H) groups, All O(H) groups
2.a Aromatic/amide H refined with riding coordinates:
 C20(H20), C2(H2), C14(H14), C18(H18), C5(H5), C17(H17), C21(H21), C7(H7),
 C10(H10), C4(H4)
2.b Idealised Me refined as rotating group:
 C22(H22a,H22b,H22c), C1(H1a,H1b,H1c), C25(H25a,H25b,H25c)
2.c Idealised tetrahedral OH refined as rotating group:
 O24(H24)
;
_olex2_exptl_crystal_mounting_method 'At 35-40 degree celcius temperature the compound is sticky solid.'
_olex2_submission_original_sample_id R-74
_olex2_submission_special_instructions 'No special instructions were received'
_oxdiff_exptl_absorpt_empirical_details
;
Empirical correction (ABSPACK) includes:
- Absorption correction using spherical harmonics
- Frame scaling
;
_oxdiff_exptl_absorpt_empirical_full_max 1.387
_oxdiff_exptl_absorpt_empirical_full_min 0.611

loop_
_space_group_symop_id
_space_group_symop_operation_xyz
1 x,y,z
2 -x,y,-z+1/2
3 -x,-y,-z
4 x,-y,z-1/2
5 x+1/2,y+1/2,z
6 -x+1/2,y+1/2,-z+1/2
7 -x+1/2,-y+1/2,-z
8 x+1/2,-y+1/2,z-1/2

loop_
_atom_site_label
_atom_site_type_symbol
_atom_site_fract_x
_atom_site_fract_y
_atom_site_fract_z
_atom_site_U_iso_or_equiv
_atom_site_adp_type
_atom_site_occupancy
_atom_site_refinement_flags_posn
S29 S 0.53954(3) 0.12077(14) 0.45424(3) 0.0724(3) Uani 1.000000 .
O23 O 0.87791(6) 0.3178(3) 0.28599(6) 0.0594(5) Uani 1.000000 .
O003 O 0.28103(7) 0.3288(3) 0.44789(7) 0.0697(5) Uani 1.000000 .
O24 O 0.49304(8) 0.6106(4) 0.31192(8) 0.0888(7) Uani 1.000000 .
H24 H 0.45889(12) 0.582(6) 0.3209(8) 0.1332(10) Uiso 1.000000 GR
C6 C 0.45313(9) 0.3722(4) 0.39418(8) 0.0489(5) Uani 1.000000 .
C15 C 0.63691(9) 0.3631(4) 0.34721(8) 0.0475(5) Uani 1.000000 .
C8 C 0.51711(9) 0.3766(4) 0.37831(8) 0.0491(5) Uani 1.000000 .
C20 C 0.73882(9) 0.1626(4) 0.34117(8) 0.0498(5) Uani 1.000000 .
H20 H 0.72483(9) 0.0365(4) 0.35928(8) 0.0598(6) Uiso 1.000000 R
C16 C 0.69998(9) 0.3546(4) 0.33010(8) 0.0451(5) Uani 1.000000 .
C2 C 0.35831(10) 0.1606(4) 0.39893(9) 0.0555(6) Uani 1.000000 .
H2 H 0.33416(10) 0.0301(4) 0.39042(9) 0.0666(7) Uiso 1.000000 R
C12 C 0.56236(9) 0.2574(4) 0.40287(8) 0.0506(5) Uani 1.000000 .
C14 C 0.62106(9) 0.2519(4) 0.38729(9) 0.0523(5) Uani 1.000000 .
H14 H 0.65034(9) 0.1720(4) 0.40412(9) 0.0628(6) Uiso 1.000000 R
C19 C 0.81897(9) 0.3416(4) 0.29907(8) 0.0462(5) Uani 1.000000 .
C18 C 0.78165(9) 0.5322(4) 0.28677(8) 0.0485(5) Uani 1.000000 .
H18 H 0.79555(9) 0.6555(4) 0.26798(8) 0.0583(6) Uiso 1.000000 R
C9 C 0.53366(10) 0.4894(4) 0.33841(10) 0.0586(6) Uani 1.000000 .
C5 C 0.41609(10) 0.1818(4) 0.38221(9) 0.0554(6) Uani 1.000000 .
H5 H 0.43031(10) 0.0641(4) 0.36234(9) 0.0665(7) Uiso 1.000000 R
C3 C 0.33688(9) 0.3342(4) 0.42822(8) 0.0508(5) Uani 1.000000 .
C17 C 0.72316(9) 0.5363(4) 0.30293(8) 0.0491(5) Uani 1.000000 .
H17 H 0.69853(9) 0.6667(4) 0.29516(8) 0.0589(6) Uiso 1.000000 R
C21 C 0.79706(10) 0.1563(4) 0.32589(8) 0.0508(5) Uani 1.000000 .
H21 H 0.82187(10) 0.0265(4) 0.33366(8) 0.0609(6) Uiso 1.000000 R
C22 C 0.90298(11) 0.5067(5) 0.25916(11) 0.0684(7) Uani 1.000000 .
H22a H 0.8808(6) 0.520(2) 0.2315(3) 0.1027(11) Uiso 1.000000 GR
H22b H 0.9009(8) 0.6582(9) 0.2753(3) 0.1027(11) Uiso 1.000000 GR
H22c H 0.9442(3) 0.4694(19) 0.2526(6) 0.1027(11) Uiso 1.000000 GR
C7 C 0.43052(10) 0.5490(4) 0.42293(10) 0.0594(6) Uani 1.000000 .
H7 H 0.45438(10) 0.6815(4) 0.43084(10) 0.0713(8) Uiso 1.000000 R
C10 C 0.59223(10) 0.4814(4) 0.32229(9) 0.0584(6) Uani 1.000000 .
H10 H 0.60171(10) 0.5548(4) 0.29494(9) 0.0700(7) Uiso 1.000000 R
C4 C 0.37286(11) 0.5304(4) 0.43997(10) 0.0622(7) Uani 1.000000 .
H4 H 0.35821(11) 0.6497(4) 0.45933(10) 0.0746(8) Uiso 1.000000 R
C1 C 0.24554(12) 0.1164(6) 0.44093(12) 0.0791(8) Uani 1.000000 .
H1a H 0.2329(9) 0.109(2) 0.4100(2) 0.1187(13) Uiso 1.000000 GR
H1b H 0.2689(4) -0.0256(6) 0.4480(8) 0.1187(13) Uiso 1.000000 GR
H1c H 0.2108(6) 0.122(2) 0.4601(6) 0.1187(13) Uiso 1.000000 GR
C25 C 0.59754(13) -0.0920(6) 0.46570(12) 0.0950(11) Uani 1.000000 .
H25a H 0.6044(9) -0.191(3) 0.4395(3) 0.1425(17) Uiso 1.000000 GR
H25b H 0.6338(4) -0.0064(7) 0.4734(9) 0.1425(17) Uiso 1.000000 GR
H25c H 0.5858(6) -0.194(3) 0.4904(6) 0.1425(17) Uiso 1.000000 GR

loop_
_atom_site_aniso_label
_atom_site_aniso_U_11
_atom_site_aniso_U_22
_atom_site_aniso_U_33
_atom_site_aniso_U_12
_atom_site_aniso_U_13
_atom_site_aniso_U_23
S29 0.0601(4) 0.0959(5) 0.0611(5) 0.0086(3) 0.0109(3) 0.0273(4)
O23 0.0482(8) 0.0636(10) 0.0663(13) 0.0057(7) 0.0037(7) 0.0078(8)
O003 0.0547(9) 0.0835(12) 0.0708(14) 0.0016(8) 0.0106(8) -0.0059(10)
O24 0.0587(10) 0.1239(16) 0.0837(16) 0.0262(11) 0.0075(9) 0.0499(14)
C6 0.0484(11) 0.0510(12) 0.0474(14) 0.0062(9) 0.0001(9) 0.0040(10)
C15 0.0502(11) 0.0466(11) 0.0457(13) 0.0034(9) 0.0010(9) 0.0024(10)
C8 0.0496(11) 0.0475(12) 0.0501(14) 0.0025(9) 0.0023(9) 0.0026(10)
C20 0.0567(12) 0.0456(12) 0.0472(14) 0.0030(9) 0.0033(10) 0.0079(10)
C16 0.0478(10) 0.0462(11) 0.0413(13) 0.0035(9) -0.0008(9) 0.0014(9)
C2 0.0590(13) 0.0566(13) 0.0510(15) -0.0061(10) -0.0003(10) -0.0004(11)
C12 0.0513(11) 0.0535(12) 0.0472(15) -0.0002(9) 0.0024(10) 0.0032(10)
C14 0.0508(11) 0.0561(13) 0.0500(15) 0.0039(10) -0.0033(10) 0.0074(11)
C19 0.0457(10) 0.0496(12) 0.0435(13) 0.0023(9) -0.0004(9) -0.0051(10)
C18 0.0530(11) 0.0465(12) 0.0461(14) 0.0007(9) 0.0033(9) 0.0053(9)
C9 0.0530(12) 0.0619(14) 0.0610(17) 0.0111(11) -0.0015(11) 0.0146(12)
C5 0.0599(13) 0.0566(14) 0.0498(16) 0.0015(10) 0.0063(11) -0.0077(11)
C3 0.0460(11) 0.0598(14) 0.0466(14) 0.0059(9) -0.0009(9) 0.0039(10)
C17 0.0528(11) 0.0455(11) 0.0490(14) 0.0077(9) -0.0005(10) 0.0040(10)
C21 0.0544(12) 0.0455(12) 0.0524(15) 0.0093(9) -0.0019(10) 0.0037(10)
C22 0.0567(13) 0.0762(17) 0.072(2) -0.0054(12) 0.0094(12) 0.0073(14)
C7 0.0561(12) 0.0529(13) 0.0693(19) 0.0007(10) 0.0025(12) -0.0078(12)
C10 0.0572(13) 0.0645(14) 0.0535(16) 0.0105(11) 0.0080(11) 0.0186(12)
C4 0.0609(13) 0.0572(14) 0.0685(19) 0.0096(11) 0.0053(12) -0.0121(12)
C1 0.0584(14) 0.100(2) 0.079(2) -0.0116(14) 0.0072(13) -0.0056(18)
C25 0.0800(18) 0.124(3) 0.081(2) 0.0197(18) 0.0098(16) 0.057(2)

loop_
_atom_type_symbol
_atom_type_scat_dispersion_real
_atom_type_scat_dispersion_imag
_atom_type_scat_Cromer_Mann_a1
_atom_type_scat_Cromer_Mann_a2
_atom_type_scat_Cromer_Mann_a3
_atom_type_scat_Cromer_Mann_a4
_atom_type_scat_Cromer_Mann_b1
_atom_type_scat_Cromer_Mann_b2
_atom_type_scat_Cromer_Mann_b3
_atom_type_scat_Cromer_Mann_b4
_atom_type_scat_Cromer_Mann_c
_atom_type_scat_source
_atom_type_scat_dispersion_source
C 0.00313 0.00162 2.31000 1.02000 1.58860 0.86500 20.84390 10.20750 0.56870 51.65120 0.21560 'International Tables Volume C Table 6.1.1.4 (pp. 500-502)' 'Brennan, Cowan, Rev. Sci. Instrum., 1992, 63, 850'
H 0.00000 0.00000 0.49300 0.32291 0.14019 0.04081 10.51090 26.12570 3.14236 57.79970 0.00304 'International Tables Volume C Table 6.1.1.4 (pp. 500-502)' 'Brennan, Cowan, Rev. Sci. Instrum., 1992, 63, 850'
O 0.01085 0.00610 3.04850 2.28680 1.54630 0.86700 13.27710 5.70110 0.32390 32.90890 0.25080 'International Tables Volume C Table 6.1.1.4 (pp. 500-502)' 'Brennan, Cowan, Rev. Sci. Instrum., 1992, 63, 850'
S 0.12485 0.12449 6.90530 5.20340 1.43790 1.58630 1.46790 22.21510 0.25360 56.17200 0.86690 'International Tables Volume C Table 6.1.1.4 (pp. 500-502)' 'Brennan, Cowan, Rev. Sci. Instrum., 1992, 63, 850'

loop_
_geom_angle_atom_site_label_1
_geom_angle_atom_site_label_2
_geom_angle_atom_site_label_3
_geom_angle
_geom_angle_site_symmetry_1
_geom_angle_site_symmetry_3
_geom_angle_publ_flag
C25 S29 C12 103.55(13) . . ?
C22 O23 C19 117.64(17) . . ?
C1 O003 C3 117.3(2) . . ?
C9 O24 H24 109.5 . . ?
C5 C6 C8 120.0(2) . . ?
C7 C6 C8 121.8(2) . . ?
C7 C6 C5 118.2(2) . . ?
C14 C15 C16 121.3(2) . . ?
C10 C15 C16 120.2(2) . . ?
C10 C15 C14 118.5(2) . . ?
C12 C8 C6 120.6(2) . . ?
C9 C8 C6 121.9(2) . . ?
C9 C8 C12 117.40(19) . . ?
C16 C20 H20 119.23(12) . . ?
C21 C20 H20 119.23(13) . . ?
C21 C20 C16 121.5(2) . . ?
C20 C16 C15 121.53(19) . . ?
C17 C16 C15 121.82(18) . . ?
C17 C16 C20 116.65(18) . . ?
C5 C2 H2 120.28(14) . . ?
C3 C2 H2 120.28(13) . . ?
C3 C2 C5 119.4(2) . . ?
C8 C12 S29 115.92(16) . . ?
C14 C12 S29 123.26(18) . . ?
C14 C12 C8 120.8(2) . . ?
C12 C14 C15 121.3(2) . . ?
H14 C14 C15 119.37(12) . . ?
H14 C14 C12 119.37(14) . . ?
C18 C19 O23 124.7(2) . . ?
C21 C19 O23 115.49(18) . . ?
C21 C19 C18 119.76(19) . . ?
H18 C18 C19 120.54(13) . . ?
C17 C18 C19 118.9(2) . . ?
C17 C18 H18 120.54(13) . . ?
C8 C9 O24 122.1(2) . . ?
C10 C9 O24 115.9(2) . . ?
C10 C9 C8 122.0(2) . . ?
C2 C5 C6 121.8(2) . . ?
H5 C5 C6 119.09(13) . . ?
H5 C5 C2 119.09(14) . . ?
C2 C3 O003 124.6(2) . . ?
C4 C3 O003 115.6(2) . . ?
C4 C3 C2 119.8(2) . . ?
C18 C17 C16 122.73(19) . . ?
H17 C17 C16 118.64(12) . . ?
H17 C17 C18 118.64(13) . . ?
C19 C21 C20 120.38(19) . . ?
H21 C21 C20 119.81(13) . . ?
H21 C21 C19 119.81(12) . . ?
H22a C22 O23 109.5 . . ?
H22b C22 O23 109.5 . . ?
H22b C22 H22a 109.5 . . ?
H22c C22 O23 109.5 . . ?
H22c C22 H22a 109.5 . . ?
H22c C22 H22b 109.5 . . ?
H7 C7 C6 119.66(13) . . ?
C4 C7 C6 120.7(2) . . ?
C4 C7 H7 119.66(15) . . ?
C9 C10 C15 120.0(2) . . ?
H10 C10 C15 120.02(13) . . ?
H10 C10 C9 120.02(15) . . ?
C7 C4 C3 120.1(2) . . ?
H4 C4 C3 119.96(13) . . ?
H4 C4 C7 119.96(15) . . ?
H1a C1 O003 109.5 . . ?
H1b C1 O003 109.5 . . ?
H1b C1 H1a 109.5 . . ?
H1c C1 O003 109.5 . . ?
H1c C1 H1a 109.5 . . ?
H1c C1 H1b 109.5 . . ?
H25a C25 S29 109.5 . . ?
H25b C25 S29 109.5 . . ?
H25b C25 H25a 109.5 . . ?
H25c C25 S29 109.5 . . ?
H25c C25 H25a 109.5 . . ?
H25c C25 H25b 109.5 . . ?

loop_
_geom_bond_atom_site_label_1
_geom_bond_atom_site_label_2
_geom_bond_distance
_geom_bond_site_symmetry_2
_geom_bond_publ_flag
S29 C12 1.773(2) . ?
S29 C25 1.772(3) . ?
O23 C19 1.374(2) . ?
O23 C22 1.422(3) . ?
O003 C3 1.373(3) . ?
O003 C1 1.423(3) . ?
O24 H24 0.8200 . ?
O24 C9 1.368(3) . ?
C6 C8 1.500(3) . ?
C6 C5 1.377(3) . ?
C6 C7 1.387(3) . ?
C15 C16 1.493(3) . ?
C15 C14 1.382(3) . ?
C15 C10 1.397(3) . ?
C8 C12 1.403(3) . ?
C8 C9 1.386(3) . ?
C20 H20 0.9300 . ?
C20 C16 1.401(3) . ?
C20 C21 1.373(3) . ?
C16 C17 1.382(3) . ?
C2 H2 0.9300 . ?
C2 C5 1.383(3) . ?
C2 C3 1.375(3) . ?
C12 C14 1.386(3) . ?
C14 H14 0.9300 . ?
C19 C18 1.383(3) . ?
C19 C21 1.380(3) . ?
C18 H18 0.9300 . ?
C18 C17 1.387(3) . ?
C9 C10 1.389(3) . ?
C5 H5 0.9300 . ?
C3 C4 1.386(3) . ?
C17 H17 0.9300 . ?
C21 H21 0.9300 . ?
C22 H22a 0.9600 . ?
C22 H22b 0.9600 . ?
C22 H22c 0.9600 . ?
C7 H7 0.9300 . ?
C7 C4 1.383(3) . ?
C10 H10 0.9300 . ?
C4 H4 0.9300 . ?
C1 H1a 0.9600 . ?
C1 H1b 0.9600 . ?
C1 H1c 0.9600 . ?
C25 H25a 0.9600 . ?
C25 H25b 0.9600 . ?
C25 H25c 0.9600 . ?

loop_
_geom_torsion_atom_site_label_1
_geom_torsion_atom_site_label_2
_geom_torsion_atom_site_label_3
_geom_torsion_atom_site_label_4
_geom_torsion
_geom_torsion_site_symmetry_1
_geom_torsion_site_symmetry_2
_geom_torsion_site_symmetry_3
_geom_torsion_site_symmetry_4
_geom_torsion_publ_flag
S29 C12 C8 C6 -3.5(2) . . . . ?
S29 C12 C8 C9 178.80(19) . . . . ?
S29 C12 C14 C15 -179.38(19) . . . . ?
O23 C19 C18 C17 -179.0(2) . . . . ?
O23 C19 C21 C20 179.5(2) . . . . ?
O003 C3 C2 C5 -178.1(3) . . . . ?
O003 C3 C4 C7 178.2(2) . . . . ?
O24 C9 C8 C6 2.3(3) . . . . ?
O24 C9 C8 C12 180.0(3) . . . . ?
O24 C9 C10 C15 179.6(2) . . . . ?
C6 C8 C12 C14 177.1(2) . . . . ?
C6 C8 C9 C10 -176.1(2) . . . . ?
C6 C5 C2 C3 0.2(3) . . . . ?
C6 C7 C4 C3 -0.3(3) . . . . ?
C15 C16 C20 C21 -179.2(2) . . . . ?
C15 C16 C17 C18 179.9(2) . . . . ?
C15 C14 C12 C8 -0.0(3) . . . . ?
C15 C10 C9 C8 -1.9(3) . . . . ?
C20 C16 C17 C18 0.4(3) . . . . ?
C20 C21 C19 C18 -1.3(3) . . . . ?
C16 C17 C18 C19 -1.5(3) . . . . ?
C2 C3 C4 C7 -1.2(3) . . . . ?
